data_1564095
loop_
_publ_author_name
'Murugan, Kaliyappan'
'Vijayapritha, Subbarayan'
'Viswanathamurthi, Periasamy'
'Saravanan, Kandasamy'
'Vijayan, Paranthaman'
'Ojwach, Stephen O.'

_publ_section_title
;
 Ru(II) complexes containing
 (2-(pyren-1-ylmethylene)hydrazinyl)benzothiazole: Synthesis, solid-state
 structure, computational study and catalysis in N-alkylation reactions
;
_journal_name_full 'Inorganica Chimica Acta'
_journal_page_first 119864
_journal_paper_doi 10.1016/j.ica.2020.119864
_journal_volume 512
_journal_year 2020
_chemical_formula_moiety 'C61 H44 As2 Cl N3 O Ru S'
_chemical_formula_sum 'C61 H44 As2 Cl N3 O Ru S'
_chemical_formula_weight 1153.42
_space_group_crystal_system monoclinic
_space_group_IT_number 14
_space_group_name_Hall '-P 2ybc'
_space_group_name_H-M_alt 'P 1 21/c 1'
_atom_sites_solution_hydrogens geom
_audit_creation_method SHELXL-2018/3
_cell_angle_alpha 90
_cell_angle_beta 90.980(3)
_cell_angle_gamma 90
_cell_formula_units_Z 4
_cell_length_a 11.7685(6)
_cell_length_b 38.622(2)
_cell_length_c 12.0399(6)
_cell_measurement_reflns_used 7334
_cell_measurement_temperature 293(2)
_cell_measurement_theta_max 22.42
_cell_measurement_theta_min 2.32
_cell_volume 5471.6(5)
_computing_structure_refinement 'SHELXL-2018/3 (Sheldrick, 2018)'
_diffrn_ambient_temperature 293(2)
_diffrn_measured_fraction_theta_full 0.996
_diffrn_measured_fraction_theta_max 0.986
_diffrn_measurement_device_type 'Bruker APEX-II CCD'
_diffrn_measurement_method '\f and \w scans'
_diffrn_radiation_type MoK\a
_diffrn_radiation_wavelength 0.71073
_diffrn_reflns_av_R_equivalents 0.1115
_diffrn_reflns_av_unetI/netI 0.1368
_diffrn_reflns_Laue_measured_fraction_full 0.996
_diffrn_reflns_Laue_measured_fraction_max 0.986
_diffrn_reflns_limit_h_max 16
_diffrn_reflns_limit_h_min -14
_diffrn_reflns_limit_k_max 43
_diffrn_reflns_limit_k_min -52
_diffrn_reflns_limit_l_max 16
_diffrn_reflns_limit_l_min -16
_diffrn_reflns_number 54246
_diffrn_reflns_point_group_measured_fraction_full 0.996
_diffrn_reflns_point_group_measured_fraction_max 0.986
_diffrn_reflns_theta_full 25.242
_diffrn_reflns_theta_max 29.077
_diffrn_reflns_theta_min 1.054
_exptl_absorpt_coefficient_mu 1.616
_exptl_absorpt_correction_type none
_exptl_crystal_colour YELLOW
_exptl_crystal_density_diffrn 1.400
_exptl_crystal_description BLOCK
_exptl_crystal_F_000 2328
_exptl_crystal_size_max 0.230
_exptl_crystal_size_mid 0.160
_exptl_crystal_size_min 0.100
_refine_diff_density_max 2.117
_refine_diff_density_min -1.967
_refine_diff_density_rms 0.256
_refine_ls_extinction_coef .
_refine_ls_extinction_method none
_refine_ls_goodness_of_fit_ref 1.109
_refine_ls_hydrogen_treatment constr
_refine_ls_matrix_type full
_refine_ls_number_parameters 631
_refine_ls_number_reflns 14459
_refine_ls_number_restraints 0
_refine_ls_restrained_S_all 1.109
_refine_ls_R_factor_all 0.1849
_refine_ls_R_factor_gt 0.1103
_refine_ls_shift/su_max 0.000
_refine_ls_shift/su_mean 0.000
_refine_ls_structure_factor_coef Fsqd
_refine_ls_weighting_details 'w=1/[\s^2^(Fo^2^)+(0.1268P)^2^+35.6036P] where P=(Fo^2^+2Fc^2^)/3'
_refine_ls_weighting_scheme calc
_refine_ls_wR_factor_gt 0.2706
_refine_ls_wR_factor_ref 0.3109
_reflns_Friedel_coverage 0.000
_reflns_Friedel_fraction_full .
_reflns_Friedel_fraction_max .
_reflns_number_gt 8123
_reflns_number_total 14459
_reflns_threshold_expression 'I > 2\s(I)'
_cod_data_source_file complex2.cif
_cod_data_source_block shelx
_cod_original_sg_symbol_H-M 'P 21/c'
_cod_database_code 1564095
_shelx_shelxl_version_number 2018/3
_shelx_space_group_comment
;
The symmetry employed for this shelxl refinement is uniquely defined
by the following loop, which should always be used as a source of
symmetry information in preference to the above space-group names.
They are only intended as comments.
;
_shelx_estimated_absorpt_t_min 0.707
_shelx_estimated_absorpt_t_max 0.855

loop_
_space_group_symop_operation_xyz
'x, y, z'
'-x, y+1/2, -z+1/2'
'-x, -y, -z'
'x, -y-1/2, z-1/2'

loop_
_atom_site_label
_atom_site_type_symbol
_atom_site_fract_x
_atom_site_fract_y
_atom_site_fract_z
_atom_site_U_iso_or_equiv
_atom_site_adp_type
_atom_site_occupancy
_atom_site_site_symmetry_order
_atom_site_calc_flag
_atom_site_refinement_flags_posn
_atom_site_refinement_flags_adp
_atom_site_refinement_flags_occupancy
_atom_site_disorder_assembly
_atom_site_disorder_group
Ru1 Ru 0.59291(6) 0.13471(2) 0.38571(6) 0.0300(2) Uani 1 1 d . . . . .
As1 As 0.71850(8) 0.08280(3) 0.38615(8) 0.0346(3) Uani 1 1 d . . . . .
As2 As 0.45153(8) 0.18196(3) 0.37286(8) 0.0351(3) Uani 1 1 d . . . . .
Cl1 Cl 0.4425(2) 0.09375(8) 0.4191(2) 0.0507(7) Uani 1 1 d . . . . .
S1 S 0.8273(3) 0.19092(10) 0.1558(3) 0.0685(10) Uani 1 1 d . . . . .
O1 O 0.6239(8) 0.1481(2) 0.6265(7) 0.059(2) Uani 1 1 d . . . . .
C25 C 0.6147(9) 0.1436(3) 0.5427(10) 0.044(2) Uani 1 1 d . . . . .
C14 C 0.5219(13) 0.1018(4) -0.1483(9) 0.069(4) Uani 1 1 d . . . . .
H14 H 0.573407 0.107110 -0.203542 0.083 Uiso 1 1 calc R U . . .
C53 C 0.6543(15) 0.0189(4) 0.0592(12) 0.079(5) Uani 1 1 d . . . . .
H53 H 0.642739 0.006296 -0.005844 0.094 Uiso 1 1 calc R U . . .
C37 C 0.4877(14) 0.2499(4) 0.2758(13) 0.082(5) Uani 1 1 d . . . . .
H37 H 0.445823 0.241347 0.215609 0.098 Uiso 1 1 calc R U . . .
N3 N 0.7197(7) 0.1674(2) 0.3267(6) 0.0357(18) Uani 1 1 d . . . . .
C42 C 0.307(2) 0.1790(4) 0.0498(13) 0.092(6) Uani 1 1 d . . . . .
H42 H 0.330568 0.181308 -0.023045 0.110 Uiso 1 1 calc R U . . .
N1 N 0.5783(7) 0.1286(2) 0.2100(6) 0.0364(18) Uani 1 1 d . . . . .
C47 C 0.6841(14) 0.0069(4) 0.6896(13) 0.081(5) Uani 1 1 d . . . . .
H47 H 0.685495 -0.007739 0.751038 0.097 Uiso 1 1 calc R U . . .
C9 C 0.2933(17) 0.0625(4) -0.3151(10) 0.085(5) Uani 1 1 d . . . . .
H9 H 0.279167 0.057009 -0.389205 0.102 Uiso 1 1 calc R U . . .
C19 C 0.8010(9) 0.1902(3) 0.3675(9) 0.044(2) Uani 1 1 d . . . . .
C56 C 0.8812(9) 0.0871(3) 0.3935(9) 0.050(3) Uani 1 1 d . . . . .
C13 C 0.2359(10) 0.0622(3) -0.1192(10) 0.050(3) Uani 1 1 d . . . . .
C1 C 0.3685(9) 0.0867(3) 0.0222(8) 0.040(2) Uani 1 1 d . . . . .
C12 C 0.3392(9) 0.0781(2) -0.0903(8) 0.040(2) Uani 1 1 d . . . . .
C22 C 0.9705(13) 0.2363(4) 0.4234(15) 0.084(5) Uani 1 1 d . . . . .
H22 H 1.026744 0.252235 0.442878 0.101 Uiso 1 1 calc R U . . .
N2 N 0.6557(7) 0.1471(2) 0.1493(7) 0.045(2) Uani 1 1 d . . . . .
C21 C 0.9068(14) 0.2214(4) 0.5060(15) 0.088(5) Uani 1 1 d . . . . .
H21 H 0.922038 0.226412 0.580303 0.106 Uiso 1 1 calc R U . . .
C7 C 0.1032(17) 0.0383(4) -0.2591(17) 0.100(6) Uani 1 1 d . . . . .
H7 H 0.084774 0.032372 -0.332133 0.120 Uiso 1 1 calc R U . . .
C46 C 0.700(2) 0.0406(5) 0.7040(13) 0.137(10) Uani 1 1 d . . . . .
H46 H 0.702947 0.049616 0.775500 0.164 Uiso 1 1 calc R U . . .
C59 C 1.1123(15) 0.0935(10) 0.423(2) 0.169(15) Uani 1 1 d . . . . .
H59 H 1.190724 0.096425 0.427513 0.203 Uiso 1 1 calc R U . . .
C8 C 0.2091(14) 0.0548(3) -0.2354(11) 0.070(4) Uani 1 1 d . . . . .
C16 C 0.4735(9) 0.1026(3) 0.0463(8) 0.042(2) Uani 1 1 d . . . . .
C15 C 0.5474(10) 0.1098(3) -0.0384(9) 0.051(3) Uani 1 1 d . . . . .
H15 H 0.616538 0.120396 -0.021190 0.062 Uiso 1 1 calc R U . . .
C6 C 0.0286(17) 0.0309(5) -0.1775(19) 0.104(6) Uani 1 1 d . . . . .
H6 H -0.040354 0.020363 -0.195687 0.125 Uiso 1 1 calc R U . . .
C2 C 0.2835(10) 0.0785(3) 0.1016(9) 0.055(3) Uani 1 1 d . . . . .
H2 H 0.297329 0.084087 0.175756 0.067 Uiso 1 1 calc R U . . .
C18 C 0.7214(9) 0.1653(3) 0.2152(8) 0.041(2) Uani 1 1 d . . . . .
C43 C 0.3865(12) 0.1817(3) 0.1441(10) 0.058(3) Uani 1 1 d . . . . .
H43 H 0.463460 0.185293 0.131913 0.070 Uiso 1 1 calc R U . . .
C30 C 0.2287(12) 0.2246(4) 0.6082(12) 0.076(4) Uani 1 1 d . . . . .
H30 H 0.191892 0.245640 0.618871 0.091 Uiso 1 1 calc R U . . .
C20 C 0.8214(11) 0.1991(3) 0.4770(10) 0.061(3) Uani 1 1 d . . . . .
H20 H 0.776056 0.189790 0.531986 0.073 Uiso 1 1 calc R U . . .
C60 C 1.0414(15) 0.1201(6) 0.461(2) 0.136(10) Uani 1 1 d . . . . .
H60 H 1.070511 0.139087 0.499790 0.163 Uiso 1 1 calc R U . . .
C50 C 0.6946(9) 0.0548(3) 0.2534(8) 0.043(2) Uani 1 1 d . . . . .
C17 C 0.5012(9) 0.1098(3) 0.1640(8) 0.043(2) Uani 1 1 d . . . . .
H17 H 0.454245 0.098539 0.213891 0.052 Uiso 1 1 calc R U . . .
C23 C 0.9529(12) 0.2283(4) 0.3132(13) 0.077(4) Uani 1 1 d . . . . .
H23 H 0.996847 0.238294 0.258185 0.092 Uiso 1 1 calc R U . . .
C4 C 0.1582(10) 0.0549(3) -0.0380(11) 0.058(3) Uani 1 1 d . . . . .
C48 C 0.6674(18) -0.0059(4) 0.5927(15) 0.101(6) Uani 1 1 d . . . . .
H48 H 0.650628 -0.029297 0.584172 0.121 Uiso 1 1 calc R U . . .
C24 C 0.8676(10) 0.2050(3) 0.2870(11) 0.058(3) Uani 1 1 d . . . . .
C29 C 0.2122(14) 0.1981(4) 0.6814(12) 0.085(5) Uani 1 1 d . . . . .
H29 H 0.164410 0.201096 0.741380 0.102 Uiso 1 1 calc R U . . .
C11 C 0.4204(11) 0.0861(3) -0.1755(8) 0.049(3) Uani 1 1 d . . . . .
C38 C 0.3475(9) 0.1789(3) 0.2498(9) 0.044(2) Uani 1 1 d . . . . .
C55 C 0.7619(11) 0.0600(4) 0.1613(10) 0.072(4) Uani 1 1 d . . . . .
H55 H 0.821638 0.075730 0.165121 0.087 Uiso 1 1 calc R U . . .
C51 C 0.6018(12) 0.0325(3) 0.2423(11) 0.064(3) Uani 1 1 d . . . . .
H51 H 0.550937 0.030073 0.300062 0.077 Uiso 1 1 calc R U . . .
C52 C 0.5859(15) 0.0138(4) 0.1447(12) 0.081(5) Uani 1 1 d . . . . .
H52 H 0.527207 -0.002214 0.138905 0.097 Uiso 1 1 calc R U . . .
C54 C 0.7411(13) 0.0422(5) 0.0656(11) 0.080(5) Uani 1 1 d . . . . .
H54 H 0.786360 0.045992 0.004227 0.096 Uiso 1 1 calc R U . . .
C40 C 0.1579(13) 0.1703(5) 0.1754(19) 0.104(7) Uani 1 1 d . . . . .
H40 H 0.081375 0.166323 0.188888 0.125 Uiso 1 1 calc R U . . .
C44 C 0.6995(9) 0.0503(3) 0.5089(9) 0.044(2) Uani 1 1 d . . . . .
C39 C 0.2323(11) 0.1734(4) 0.2605(14) 0.077(4) Uani 1 1 d . . . . .
H39 H 0.204189 0.171717 0.332029 0.093 Uiso 1 1 calc R U . . .
C3 C 0.1840(12) 0.0630(4) 0.0736(12) 0.070(4) Uani 1 1 d . . . . .
H3 H 0.132153 0.057716 0.128488 0.084 Uiso 1 1 calc R U . . .
C10 C 0.3907(16) 0.0772(3) -0.2872(10) 0.076(4) Uani 1 1 d . . . . .
H10 H 0.442420 0.081934 -0.342716 0.092 Uiso 1 1 calc R U . . .
C61 C 0.9277(12) 0.1167(4) 0.4395(15) 0.088(5) Uani 1 1 d . . . . .
H61 H 0.879830 0.135092 0.456261 0.106 Uiso 1 1 calc R U . . .
C5 C 0.0541(13) 0.0388(4) -0.0663(15) 0.083(5) Uani 1 1 d . . . . .
H5 H 0.002488 0.033451 -0.011211 0.100 Uiso 1 1 calc R U . . .
C32 C 0.5113(9) 0.2284(3) 0.3621(9) 0.047(2) Uani 1 1 d . . . . .
C28 C 0.2657(16) 0.1673(4) 0.6664(14) 0.101(6) Uani 1 1 d . . . . .
H28 H 0.255718 0.149645 0.717687 0.121 Uiso 1 1 calc R U . . .
C34 C 0.6150(16) 0.2749(4) 0.4499(17) 0.105(6) Uani 1 1 d . . . . .
H34 H 0.658973 0.283240 0.508964 0.125 Uiso 1 1 calc R U . . .
C26 C 0.3514(9) 0.1880(3) 0.4976(9) 0.046(3) Uani 1 1 d . . . . .
C33 C 0.5731(12) 0.2406(4) 0.4507(12) 0.073(4) Uani 1 1 d . . . . .
H33 H 0.587621 0.226360 0.511549 0.088 Uiso 1 1 calc R U . . .
C31 C 0.3016(10) 0.2206(3) 0.5156(11) 0.062(3) Uani 1 1 d . . . . .
H31 H 0.315948 0.239025 0.468318 0.075 Uiso 1 1 calc R U . . .
C27 C 0.3367(12) 0.1616(4) 0.5738(11) 0.068(4) Uani 1 1 d . . . . .
H27 H 0.372834 0.140433 0.564615 0.082 Uiso 1 1 calc R U . . .
C57 C 0.9507(12) 0.0581(6) 0.3671(15) 0.114(7) Uani 1 1 d . . . . .
H57 H 0.918083 0.037326 0.343542 0.136 Uiso 1 1 calc R U . . .
C36 C 0.5224(17) 0.2834(4) 0.2733(15) 0.099(6) Uani 1 1 d . . . . .
H36 H 0.501413 0.297716 0.214306 0.119 Uiso 1 1 calc R U . . .
C35 C 0.5896(15) 0.2959(4) 0.3599(17) 0.092(5) Uani 1 1 d . . . . .
H35 H 0.617583 0.318385 0.357482 0.110 Uiso 1 1 calc R U . . .
C41 C 0.193(2) 0.1728(5) 0.074(2) 0.122(9) Uani 1 1 d . . . . .
H41 H 0.141129 0.170402 0.015774 0.147 Uiso 1 1 calc R U . . .
C49 C 0.6744(18) 0.0156(4) 0.4996(14) 0.098(6) Uani 1 1 d . . . . .
H49 H 0.661832 0.006161 0.429395 0.118 Uiso 1 1 calc R U . . .
C45 C 0.7105(19) 0.0622(4) 0.6145(13) 0.102(6) Uani 1 1 d . . . . .
H45 H 0.725817 0.085571 0.626517 0.123 Uiso 1 1 calc R U . . .
C58 C 1.0655(17) 0.0613(10) 0.377(2) 0.182(15) Uani 1 1 d . . . . .
H58 H 1.113280 0.043484 0.354730 0.219 Uiso 1 1 calc R U . . .

loop_
_atom_site_aniso_label
_atom_site_aniso_U_11
_atom_site_aniso_U_22
_atom_site_aniso_U_33
_atom_site_aniso_U_23
_atom_site_aniso_U_13
_atom_site_aniso_U_12
Ru1 0.0333(4) 0.0299(4) 0.0269(3) 0.0016(3) 0.0032(3) 0.0001(3)
As1 0.0343(5) 0.0357(5) 0.0339(5) -0.0006(4) 0.0032(4) 0.0031(4)
As2 0.0352(5) 0.0342(5) 0.0360(5) 0.0012(4) 0.0011(4) 0.0024(4)
Cl1 0.0553(16) 0.0541(16) 0.0430(13) -0.0003(12) 0.0081(12) -0.0043(13)
S1 0.0585(19) 0.093(3) 0.0542(18) 0.0256(17) -0.0012(15) -0.0280(18)
O1 0.067(6) 0.057(5) 0.055(5) -0.007(4) 0.005(4) 0.007(4)
C25 0.046(6) 0.028(5) 0.058(7) 0.001(5) 0.014(5) 0.015(4)
C14 0.095(10) 0.077(9) 0.037(6) -0.004(6) 0.027(6) -0.022(8)
C53 0.106(12) 0.074(10) 0.056(8) -0.030(7) -0.028(8) 0.031(9)
C37 0.117(13) 0.050(8) 0.079(10) 0.014(7) -0.024(9) -0.021(8)
N3 0.040(4) 0.031(4) 0.036(4) 0.004(3) 0.006(3) -0.003(3)
C42 0.155(18) 0.061(9) 0.057(8) -0.009(7) -0.023(10) 0.029(11)
N1 0.037(4) 0.038(4) 0.035(4) 0.002(3) 0.003(3) 0.005(4)
C47 0.105(12) 0.064(9) 0.074(10) 0.034(8) 0.016(9) 0.016(9)
C9 0.161(17) 0.063(9) 0.031(6) 0.000(6) -0.010(8) 0.005(10)
C19 0.046(6) 0.030(5) 0.055(6) 0.005(5) -0.005(5) -0.006(4)
C56 0.034(5) 0.070(8) 0.045(6) 0.013(5) 0.000(5) 0.002(5)
C13 0.053(7) 0.045(6) 0.053(6) -0.012(5) -0.014(5) 0.011(5)
C1 0.053(6) 0.035(5) 0.032(5) 0.004(4) 0.005(4) 0.005(5)
C12 0.057(6) 0.032(5) 0.031(5) 0.002(4) 0.007(4) 0.004(5)
C22 0.077(10) 0.059(9) 0.114(13) 0.009(9) -0.027(9) -0.030(8)
N2 0.043(5) 0.055(5) 0.037(4) 0.007(4) -0.001(4) 0.002(4)
C21 0.086(11) 0.083(11) 0.093(11) -0.009(9) -0.030(9) -0.029(9)
C7 0.109(14) 0.075(11) 0.116(15) -0.038(11) -0.039(12) 0.013(10)
C46 0.28(3) 0.082(12) 0.048(8) 0.026(8) 0.058(13) 0.057(15)
C59 0.035(9) 0.35(4) 0.126(19) 0.11(2) 0.001(11) -0.017(18)
C8 0.104(11) 0.048(7) 0.055(7) -0.011(6) -0.032(8) 0.015(7)
C16 0.052(6) 0.043(6) 0.030(5) 0.003(4) 0.001(4) 0.003(5)
C15 0.055(7) 0.052(7) 0.047(6) -0.001(5) 0.008(5) -0.013(6)
C6 0.082(12) 0.093(13) 0.137(17) -0.044(12) -0.011(12) -0.015(10)
C2 0.054(7) 0.079(9) 0.034(5) -0.009(5) 0.008(5) -0.009(6)
C18 0.041(6) 0.047(6) 0.035(5) 0.010(4) -0.001(4) -0.002(5)
C43 0.070(8) 0.045(7) 0.060(7) 0.004(6) -0.002(6) 0.011(6)
C30 0.073(9) 0.076(10) 0.079(10) -0.016(8) 0.016(8) 0.022(8)
C20 0.057(7) 0.069(8) 0.056(7) -0.008(6) -0.012(6) -0.023(6)
C60 0.044(10) 0.16(2) 0.20(2) 0.067(18) -0.043(12) -0.041(12)
C50 0.043(6) 0.049(6) 0.038(5) -0.009(5) 0.001(4) 0.012(5)
C17 0.051(6) 0.044(6) 0.035(5) 0.000(4) 0.000(4) -0.001(5)
C23 0.064(9) 0.076(10) 0.089(11) 0.024(8) -0.025(8) -0.025(7)
C4 0.052(7) 0.049(7) 0.072(8) -0.017(6) -0.015(6) 0.001(6)
C48 0.169(19) 0.050(9) 0.083(12) 0.014(8) 0.008(12) -0.008(10)
C24 0.048(7) 0.055(7) 0.072(8) 0.021(6) -0.016(6) -0.017(6)
C29 0.091(11) 0.095(12) 0.071(9) -0.009(9) 0.042(8) 0.018(9)
C11 0.069(8) 0.056(7) 0.022(4) 0.002(4) 0.008(5) -0.003(6)
C38 0.045(6) 0.040(6) 0.047(6) -0.003(5) -0.006(5) 0.003(5)
C55 0.049(7) 0.117(12) 0.051(7) -0.018(8) 0.004(6) 0.007(8)
C51 0.071(9) 0.065(8) 0.056(7) -0.012(6) -0.007(6) 0.006(7)
C52 0.112(13) 0.065(9) 0.066(9) -0.030(7) -0.023(9) 0.005(9)
C54 0.069(9) 0.125(14) 0.047(7) -0.028(8) 0.008(7) 0.016(9)
C40 0.044(8) 0.134(17) 0.134(17) -0.044(14) -0.037(10) 0.016(9)
C44 0.055(6) 0.030(5) 0.045(6) 0.006(4) 0.002(5) 0.010(5)
C39 0.040(7) 0.083(10) 0.109(12) -0.021(9) -0.021(7) -0.001(7)
C3 0.065(8) 0.073(9) 0.071(9) -0.008(7) 0.013(7) -0.006(7)
C10 0.134(14) 0.060(8) 0.035(6) -0.004(6) 0.000(8) -0.025(9)
C61 0.055(8) 0.077(10) 0.132(14) 0.033(10) -0.029(9) -0.013(8)
C5 0.071(10) 0.071(10) 0.108(13) -0.025(9) -0.007(9) -0.004(8)
C32 0.050(6) 0.038(6) 0.051(6) -0.002(5) -0.002(5) -0.001(5)
C28 0.136(15) 0.084(11) 0.084(11) 0.008(9) 0.068(11) 0.012(11)
C34 0.104(13) 0.069(11) 0.140(17) -0.042(11) -0.029(12) -0.017(10)
C26 0.032(5) 0.050(6) 0.057(6) -0.006(5) 0.007(5) 0.000(5)
C33 0.086(10) 0.061(8) 0.073(9) -0.006(7) -0.037(8) -0.008(7)
C31 0.052(7) 0.060(8) 0.075(9) 0.003(6) 0.012(6) 0.008(6)
C27 0.073(9) 0.062(8) 0.071(8) -0.004(7) 0.033(7) 0.013(7)
C57 0.047(8) 0.170(19) 0.123(15) -0.058(14) -0.020(9) 0.047(10)
C36 0.137(16) 0.059(9) 0.100(13) 0.034(9) -0.030(12) -0.012(10)
C35 0.091(12) 0.049(8) 0.134(15) 0.023(9) -0.025(11) -0.011(8)
C41 0.119(18) 0.092(13) 0.15(2) -0.055(14) -0.088(17) 0.024(12)
C49 0.176(19) 0.042(8) 0.076(10) 0.004(7) -0.030(11) 0.001(10)
C45 0.18(2) 0.047(8) 0.076(10) 0.010(7) 0.023(12) 0.008(10)
C58 0.045(11) 0.33(4) 0.17(3) -0.05(3) -0.005(13) 0.070(18)

loop_
_atom_type_symbol
_atom_type_description
_atom_type_scat_dispersion_real
_atom_type_scat_dispersion_imag
_atom_type_scat_source
C C 0.0033 0.0016 'International Tables Vol C Tables 4.2.6.8 and 6.1.1.4'
H H 0.0000 0.0000 'International Tables Vol C Tables 4.2.6.8 and 6.1.1.4'
N N 0.0061 0.0033 'International Tables Vol C Tables 4.2.6.8 and 6.1.1.4'
O O 0.0106 0.0060 'International Tables Vol C Tables 4.2.6.8 and 6.1.1.4'
S S 0.1246 0.1234 'International Tables Vol C Tables 4.2.6.8 and 6.1.1.4'
Cl Cl 0.1484 0.1585 'International Tables Vol C Tables 4.2.6.8 and 6.1.1.4'
As As 0.0499 2.0058 'International Tables Vol C Tables 4.2.6.8 and 6.1.1.4'
Ru Ru -1.2594 0.8363 'International Tables Vol C Tables 4.2.6.8 and 6.1.1.4'

loop_
_geom_angle_atom_site_label_1
_geom_angle_atom_site_label_2
_geom_angle_atom_site_label_3
_geom_angle
_geom_angle_site_symmetry_1
_geom_angle_site_symmetry_3
C25 Ru1 N3 98.1(4) . .
C25 Ru1 N1 175.0(4) . .
N3 Ru1 N1 77.0(3) . .
C25 Ru1 Cl1 92.2(3) . .
N3 Ru1 Cl1 169.6(2) . .
N1 Ru1 Cl1 92.7(2) . .
C25 Ru1 As2 90.4(3) . .
N3 Ru1 As2 91.0(2) . .
N1 Ru1 As2 88.6(2) . .
Cl1 Ru1 As2 89.98(8) . .
C25 Ru1 As1 94.2(3) . .
N3 Ru1 As1 93.4(2) . .
N1 Ru1 As1 87.2(2) . .
Cl1 Ru1 As1 84.77(8) . .
As2 Ru1 As1 173.15(5) . .
C56 As1 C50 102.4(5) . .
C56 As1 C44 98.4(5) . .
C50 As1 C44 104.3(5) . .
C56 As1 Ru1 121.5(4) . .
C50 As1 Ru1 111.6(3) . .
C44 As1 Ru1 116.3(3) . .
C38 As2 C32 103.5(5) . .
C38 As2 C26 102.6(5) . .
C32 As2 C26 99.7(5) . .
C38 As2 Ru1 115.2(3) . .
C32 As2 Ru1 116.4(3) . .
C26 As2 Ru1 117.2(3) . .
C24 S1 C18 89.5(5) . .
O1 C25 Ru1 178.3(12) . .
C11 C14 C15 119.9(10) . .
C11 C14 H14 120.0 . .
C15 C14 H14 120.0 . .
C52 C53 C54 121.0(13) . .
C52 C53 H53 119.5 . .
C54 C53 H53 119.5 . .
C32 C37 C36 122.9(14) . .
C32 C37 H37 118.5 . .
C36 C37 H37 118.5 . .
C18 N3 C19 111.8(8) . .
C18 N3 Ru1 109.0(6) . .
C19 N3 Ru1 139.2(7) . .
C41 C42 C43 117.0(17) . .
C41 C42 H42 121.5 . .
C43 C42 H42 121.5 . .
C17 N1 N2 122.4(8) . .
C17 N1 Ru1 122.4(7) . .
N2 N1 Ru1 115.2(6) . .
C48 C47 C46 121.1(14) . .
C48 C47 H47 119.5 . .
C46 C47 H47 119.5 . .
C10 C9 C8 122.1(13) . .
C10 C9 H9 119.0 . .
C8 C9 H9 119.0 . .
C20 C19 C24 118.4(10) . .
C20 C19 N3 127.3(10) . .
C24 C19 N3 114.3(10) . .
C61 C56 C57 121.1(13) . .
C61 C56 As1 118.5(10) . .
C57 C56 As1 119.8(11) . .
C4 C13 C12 119.8(10) . .
C4 C13 C8 120.3(12) . .
C12 C13 C8 119.8(12) . .
C16 C1 C2 125.5(9) . .
C16 C1 C12 119.5(9) . .
C2 C1 C12 115.0(10) . .
C13 C12 C1 122.0(9) . .
C13 C12 C11 119.9(10) . .
C1 C12 C11 118.1(10) . .
C23 C22 C21 121.8(13) . .
C23 C22 H22 119.1 . .
C21 C22 H22 119.1 . .
C18 N2 N1 110.3(8) . .
C20 C21 C22 119.1(15) . .
C20 C21 H21 120.5 . .
C22 C21 H21 120.5 . .
C6 C7 C8 121.5(17) . .
C6 C7 H7 119.3 . .
C8 C7 H7 119.3 . .
C47 C46 C45 120.8(16) . .
C47 C46 H46 119.6 . .
C45 C46 H46 119.6 . .
C60 C59 C58 121.5(17) . .
C60 C59 H59 119.3 . .
C58 C59 H59 119.3 . .
C9 C8 C7 125.1(15) . .
C9 C8 C13 117.7(13) . .
C7 C8 C13 117.1(15) . .
C15 C16 C1 119.9(9) . .
C15 C16 C17 122.8(10) . .
C1 C16 C17 117.3(9) . .
C16 C15 C14 122.1(11) . .
C16 C15 H15 118.9 . .
C14 C15 H15 118.9 . .
C7 C6 C5 121.0(17) . .
C7 C6 H6 119.5 . .
C5 C6 H6 119.5 . .
C3 C2 C1 122.9(11) . .
C3 C2 H2 118.6 . .
C1 C2 H2 118.6 . .
N2 C18 N3 128.4(9) . .
N2 C18 S1 118.3(8) . .
N3 C18 S1 113.2(8) . .
C38 C43 C42 119.7(14) . .
C38 C43 H43 120.2 . .
C42 C43 H43 120.2 . .
C29 C30 C31 121.0(13) . .
C29 C30 H30 119.5 . .
C31 C30 H30 119.5 . .
C21 C20 C19 121.2(13) . .
C21 C20 H20 119.4 . .
C19 C20 H20 119.4 . .
C61 C60 C59 117(2) . .
C61 C60 H60 121.5 . .
C59 C60 H60 121.5 . .
C55 C50 C51 117.9(11) . .
C55 C50 As1 119.9(9) . .
C51 C50 As1 121.6(8) . .
N1 C17 C16 131.6(10) . .
N1 C17 H17 114.2 . .
C16 C17 H17 114.2 . .
C22 C23 C24 117.6(14) . .
C22 C23 H23 121.2 . .
C24 C23 H23 121.2 . .
C13 C4 C3 119.7(11) . .
C13 C4 C5 120.2(13) . .
C3 C4 C5 120.1(14) . .
C47 C48 C49 119.5(15) . .
C47 C48 H48 120.3 . .
C49 C48 H48 120.3 . .
C19 C24 C23 121.9(13) . .
C19 C24 S1 111.2(8) . .
C23 C24 S1 126.9(11) . .
C28 C29 C30 119.9(13) . .
C28 C29 H29 120.1 . .
C30 C29 H29 120.1 . .
C14 C11 C10 121.9(11) . .
C14 C11 C12 120.5(9) . .
C10 C11 C12 117.6(12) . .
C43 C38 C39 116.5(12) . .
C43 C38 As2 119.8(9) . .
C39 C38 As2 123.7(10) . .
C54 C55 C50 120.5(14) . .
C54 C55 H55 119.8 . .
C50 C55 H55 119.8 . .
C52 C51 C50 119.7(14) . .
C52 C51 H51 120.2 . .
C50 C51 H51 120.2 . .
C53 C52 C51 120.3(15) . .
C53 C52 H52 119.9 . .
C51 C52 H52 119.9 . .
C55 C54 C53 120.4(14) . .
C55 C54 H54 119.8 . .
C53 C54 H54 119.8 . .
C41 C40 C39 119.6(18) . .
C41 C40 H40 120.2 . .
C39 C40 H40 120.2 . .
C45 C44 C49 115.1(12) . .
C45 C44 As1 118.6(9) . .
C49 C44 As1 126.3(10) . .
C40 C39 C38 124.9(17) . .
C40 C39 H39 117.6 . .
C38 C39 H39 117.6 . .
C2 C3 C4 120.6(12) . .
C2 C3 H3 119.7 . .
C4 C3 H3 119.7 . .
C9 C10 C11 122.9(14) . .
C9 C10 H10 118.6 . .
C11 C10 H10 118.6 . .
C60 C61 C56 122.4(19) . .
C60 C61 H61 118.8 . .
C56 C61 H61 118.8 . .
C6 C5 C4 119.9(16) . .
C6 C5 H5 120.1 . .
C4 C5 H5 120.1 . .
C37 C32 C33 119.2(12) . .
C37 C32 As2 123.4(9) . .
C33 C32 As2 117.2(9) . .
C29 C28 C27 121.4(15) . .
C29 C28 H28 119.3 . .
C27 C28 H28 119.3 . .
C35 C34 C33 118.9(15) . .
C35 C34 H34 120.5 . .
C33 C34 H34 120.5 . .
C27 C26 C31 119.9(10) . .
C27 C26 As2 120.7(8) . .
C31 C26 As2 119.1(9) . .
C32 C33 C34 120.0(14) . .
C32 C33 H33 120.0 . .
C34 C33 H33 120.0 . .
C26 C31 C30 118.5(12) . .
C26 C31 H31 120.8 . .
C30 C31 H31 120.8 . .
C26 C27 C28 119.2(13) . .
C26 C27 H27 120.4 . .
C28 C27 H27 120.4 . .
C58 C57 C56 119(2) . .
C58 C57 H57 120.6 . .
C56 C57 H57 120.6 . .
C37 C36 C35 118.9(14) . .
C37 C36 H36 120.5 . .
C35 C36 H36 120.5 . .
C34 C35 C36 120.0(14) . .
C34 C35 H35 120.0 . .
C36 C35 H35 120.0 . .
C40 C41 C42 122.4(17) . .
C40 C41 H41 118.8 . .
C42 C41 H41 118.8 . .
C44 C49 C48 121.9(15) . .
C44 C49 H49 119.0 . .
C48 C49 H49 119.0 . .
C44 C45 C46 121.2(16) . .
C44 C45 H45 119.4 . .
C46 C45 H45 119.4 . .
C57 C58 C59 118(2) . .
C57 C58 H58 120.8 . .
C59 C58 H58 120.8 . .

loop_
_geom_bond_atom_site_label_1
_geom_bond_atom_site_label_2
_geom_bond_distance
_geom_bond_site_symmetry_2
Ru1 C25 1.934(13) .
Ru1 N3 2.088(8) .
Ru1 N1 2.132(8) .
Ru1 Cl1 2.413(3) .
Ru1 As2 2.4725(12) .
Ru1 As1 2.4907(12) .
As1 C56 1.923(11) .
As1 C50 1.946(10) .
As1 C44 1.956(10) .
As2 C38 1.909(10) .
As2 C32 1.932(11) .
As2 C26 1.939(10) .
S1 C24 1.729(13) .
S1 C18 1.754(10) .
O1 C25 1.027(13) .
C14 C11 1.375(18) .
C14 C15 1.387(16) .
C14 H14 0.9300 .
C53 C52 1.33(2) .
C53 C54 1.36(2) .
C53 H53 0.9300 .
C37 C32 1.356(17) .
C37 C36 1.36(2) .
C37 H37 0.9300 .
N3 C18 1.346(12) .
N3 C19 1.385(13) .
C42 C41 1.39(3) .
C42 C43 1.47(2) .
C42 H42 0.9300 .
N1 C17 1.282(13) .
N1 N2 1.377(11) .
C47 C48 1.28(2) .
C47 C46 1.32(2) .
C47 H47 0.9300 .
C9 C10 1.32(2) .
C9 C8 1.42(2) .
C9 H9 0.9300 .
C19 C20 1.379(16) .
C19 C24 1.381(16) .
C56 C61 1.382(19) .
C56 C57 1.43(2) .
C13 C4 1.380(17) .
C13 C12 1.401(15) .
C13 C8 1.456(16) .
C1 C16 1.408(15) .
C1 C2 1.430(14) .
C1 C12 1.431(13) .
C12 C11 1.447(14) .
C22 C23 1.37(2) .
C22 C21 1.38(2) .
C22 H22 0.9300 .
N2 C18 1.302(13) .
C21 C20 1.364(17) .
C21 H21 0.9300 .
C7 C6 1.36(3) .
C7 C8 1.43(2) .
C7 H7 0.9300 .
C46 C45 1.37(2) .
C46 H46 0.9300 .
C59 C60 1.40(4) .
C59 C58 1.47(4) .
C59 H59 0.9300 .
C16 C15 1.380(14) .
C16 C17 1.474(13) .
C15 H15 0.9300 .
C6 C5 1.40(2) .
C6 H6 0.9300 .
C2 C3 1.353(17) .
C2 H2 0.9300 .
C43 C38 1.365(16) .
C43 H43 0.9300 .
C30 C29 1.37(2) .
C30 C31 1.426(18) .
C30 H30 0.9300 .
C20 H20 0.9300 .
C60 C61 1.36(2) .
C60 H60 0.9300 .
C50 C55 1.388(16) .
C50 C51 1.396(17) .
C17 H17 0.9300 .
C23 C24 1.382(17) .
C23 H23 0.9300 .
C4 C3 1.408(18) .
C4 C5 1.410(18) .
C48 C49 1.40(2) .
C48 H48 0.9300 .
C29 C28 1.36(2) .
C29 H29 0.9300 .
C11 C10 1.426(15) .
C38 C39 1.381(17) .
C55 C54 1.360(18) .
C55 H55 0.9300 .
C51 C52 1.388(17) .
C51 H51 0.9300 .
C52 H52 0.9300 .
C54 H54 0.9300 .
C40 C41 1.30(3) .
C40 C39 1.34(2) .
C40 H40 0.9300 .
C44 C45 1.358(19) .
C44 C49 1.375(17) .
C39 H39 0.9300 .
C3 H3 0.9300 .
C10 H10 0.9300 .
C61 H61 0.9300 .
C5 H5 0.9300 .
C32 C33 1.364(16) .
C28 C27 1.421(17) .
C28 H28 0.9300 .
C34 C35 1.38(2) .
C34 C33 1.41(2) .
C34 H34 0.9300 .
C26 C27 1.382(17) .
C26 C31 1.407(16) .
C33 H33 0.9300 .
C31 H31 0.9300 .
C27 H27 0.9300 .
C57 C58 1.36(3) .
C57 H57 0.9300 .
C36 C35 1.38(2) .
C36 H36 0.9300 .
C35 H35 0.9300 .
C41 H41 0.9300 .
C49 H49 0.9300 .
C45 H45 0.9300 .
C58 H58 0.9300 .

loop_
_geom_torsion_atom_site_label_1
_geom_torsion_atom_site_label_2
_geom_torsion_atom_site_label_3
_geom_torsion_atom_site_label_4
_geom_torsion
_geom_torsion_site_symmetry_1
_geom_torsion_site_symmetry_2
_geom_torsion_site_symmetry_3
_geom_torsion_site_symmetry_4
C18 N3 C19 C20 178.6(11) . . . .
Ru1 N3 C19 C20 -1.1(19) . . . .
C18 N3 C19 C24 -1.8(13) . . . .
Ru1 N3 C19 C24 178.5(8) . . . .
C4 C13 C12 C1 1.3(16) . . . .
C8 C13 C12 C1 178.5(10) . . . .
C4 C13 C12 C11 -179.4(10) . . . .
C8 C13 C12 C11 -2.2(16) . . . .
C16 C1 C12 C13 179.9(10) . . . .
C2 C1 C12 C13 -1.5(15) . . . .
C16 C1 C12 C11 0.6(14) . . . .
C2 C1 C12 C11 179.1(10) . . . .
C17 N1 N2 C18 177.3(9) . . . .
Ru1 N1 N2 C18 -1.2(10) . . . .
C23 C22 C21 C20 -3(3) . . . .
C48 C47 C46 C45 -7(4) . . . .
C10 C9 C8 C7 -178.4(16) . . . .
C10 C9 C8 C13 -3(2) . . . .
C6 C7 C8 C9 177.9(17) . . . .
C6 C7 C8 C13 3(2) . . . .
C4 C13 C8 C9 -179.2(12) . . . .
C12 C13 C8 C9 3.6(17) . . . .
C4 C13 C8 C7 -3.4(18) . . . .
C12 C13 C8 C7 179.4(12) . . . .
C2 C1 C16 C15 -178.6(11) . . . .
C12 C1 C16 C15 -0.2(15) . . . .
C2 C1 C16 C17 3.7(16) . . . .
C12 C1 C16 C17 -177.9(9) . . . .
C1 C16 C15 C14 0.0(18) . . . .
C17 C16 C15 C14 177.6(12) . . . .
C11 C14 C15 C16 0(2) . . . .
C8 C7 C6 C5 -1(3) . . . .
C16 C1 C2 C3 -179.8(12) . . . .
C12 C1 C2 C3 1.7(18) . . . .
N1 N2 C18 N3 -0.3(15) . . . .
N1 N2 C18 S1 179.8(7) . . . .
C19 N3 C18 N2 -178.3(11) . . . .
Ru1 N3 C18 N2 1.6(14) . . . .
C19 N3 C18 S1 1.6(11) . . . .
Ru1 N3 C18 S1 -178.6(5) . . . .
C24 S1 C18 N2 179.1(9) . . . .
C24 S1 C18 N3 -0.8(9) . . . .
C41 C42 C43 C38 -1(2) . . . .
C22 C21 C20 C19 3(2) . . . .
C24 C19 C20 C21 -1(2) . . . .
N3 C19 C20 C21 178.1(13) . . . .
C58 C59 C60 C61 -9(3) . . . .
N2 N1 C17 C16 -0.1(17) . . . .
Ru1 N1 C17 C16 178.2(9) . . . .
C15 C16 C17 N1 15.8(19) . . . .
C1 C16 C17 N1 -166.5(11) . . . .
C21 C22 C23 C24 1(2) . . . .
C12 C13 C4 C3 -1.0(18) . . . .
C8 C13 C4 C3 -178.2(12) . . . .
C12 C13 C4 C5 -179.9(12) . . . .
C8 C13 C4 C5 2.9(18) . . . .
C46 C47 C48 C49 5(3) . . . .
C20 C19 C24 C23 -0.3(19) . . . .
N3 C19 C24 C23 -179.9(11) . . . .
C20 C19 C24 S1 -179.2(10) . . . .
N3 C19 C24 S1 1.2(13) . . . .
C22 C23 C24 C19 1(2) . . . .
C22 C23 C24 S1 179.3(12) . . . .
C18 S1 C24 C19 -0.2(10) . . . .
C18 S1 C24 C23 -179.0(13) . . . .
C31 C30 C29 C28 0(3) . . . .
C15 C14 C11 C10 -179.6(13) . . . .
C15 C14 C11 C12 1(2) . . . .
C13 C12 C11 C14 179.8(12) . . . .
C1 C12 C11 C14 -0.8(16) . . . .
C13 C12 C11 C10 0.1(16) . . . .
C1 C12 C11 C10 179.4(11) . . . .
C42 C43 C38 C39 0.4(17) . . . .
C42 C43 C38 As2 179.3(9) . . . .
C51 C50 C55 C54 -4(2) . . . .
As1 C50 C55 C54 -175.6(11) . . . .
C55 C50 C51 C52 6.0(19) . . . .
As1 C50 C51 C52 177.8(10) . . . .
C54 C53 C52 C51 0(2) . . . .
C50 C51 C52 C53 -4(2) . . . .
C50 C55 C54 C53 0(2) . . . .
C52 C53 C54 C55 2(2) . . . .
C41 C40 C39 C38 -1(3) . . . .
C43 C38 C39 C40 1(2) . . . .
As2 C38 C39 C40 -178.2(14) . . . .
C1 C2 C3 C4 -2(2) . . . .
C13 C4 C3 C2 1(2) . . . .
C5 C4 C3 C2 -179.9(14) . . . .
C8 C9 C10 C11 1(2) . . . .
C14 C11 C10 C9 -179.1(15) . . . .
C12 C11 C10 C9 1(2) . . . .
C59 C60 C61 C56 7(3) . . . .
C57 C56 C61 C60 0(3) . . . .
As1 C56 C61 C60 171.2(15) . . . .
C7 C6 C5 C4 0(3) . . . .
C13 C4 C5 C6 -1(2) . . . .
C3 C4 C5 C6 179.7(15) . . . .
C36 C37 C32 C33 0(3) . . . .
C36 C37 C32 As2 174.4(15) . . . .
C30 C29 C28 C27 -2(3) . . . .
C37 C32 C33 C34 -2(2) . . . .
As2 C32 C33 C34 -177.3(13) . . . .
C35 C34 C33 C32 2(3) . . . .
C27 C26 C31 C30 -5.3(19) . . . .
As2 C26 C31 C30 -179.6(10) . . . .
C29 C30 C31 C26 4(2) . . . .
C31 C26 C27 C28 4(2) . . . .
As2 C26 C27 C28 177.8(13) . . . .
C29 C28 C27 C26 0(3) . . . .
C61 C56 C57 C58 -7(3) . . . .
As1 C56 C57 C58 -177.5(18) . . . .
C32 C37 C36 C35 3(3) . . . .
C33 C34 C35 C36 1(3) . . . .
C37 C36 C35 C34 -4(3) . . . .
C39 C40 C41 C42 -1(3) . . . .
C43 C42 C41 C40 2(3) . . . .
C45 C44 C49 C48 -3(3) . . . .
As1 C44 C49 C48 177.2(14) . . . .
C47 C48 C49 C44 0(3) . . . .
C49 C44 C45 C46 1(3) . . . .
As1 C44 C45 C46 -179.2(17) . . . .
C47 C46 C45 C44 4(4) . . . .
C56 C57 C58 C59 5(4) . . . .
C60 C59 C58 C57 3(4) . . . .
